data_7010894
loop_
_publ_author_name
'Wong, Wai-Yeung'
'Lu, Guo-Liang'
'Ng, Ka-Fai'
'Choi, Ka-Ho'
'Lin, Zhenyang'

_publ_section_title
;
 Synthesis, structures and properties of platinum(ii) complexes of
 oligothiophene-functionalized ferrocenylacetylene
;
_journal_issue 22
_journal_name_full 'Journal of the Chemical Society, Dalton Transactions'
_journal_page_first 3250
_journal_paper_doi 10.1039/b105016h
_journal_year 2001
_chemical_formula_sum 'C20 H13 Br Fe S2'
_chemical_formula_weight 453.18
_chemical_name_systematic
; 
? 
;
_space_group_IT_number 14
_symmetry_cell_setting monoclinic
_symmetry_space_group_name_Hall '-P 2ybc'
_symmetry_space_group_name_H-M 'P 1 21/c 1'
_atom_sites_solution_hydrogens geom
_atom_sites_solution_primary direct
_atom_sites_solution_secondary difmap
_audit_creation_method SHELXL-97
_cell_angle_alpha 90.00
_cell_angle_beta 96.7290(10)
_cell_angle_gamma 90.00
_cell_formula_units_Z 4
_cell_length_a 5.8596(4)
_cell_length_b 27.3336(18)
_cell_length_c 10.7396(7)
_cell_measurement_temperature 293(2)
_cell_volume 1708.2(2)
_computing_data_reduction SAINT
_computing_structure_refinement 'SHELXL-97 (Sheldrick, 1997)'
_computing_structure_solution 'SHELXS-97 (Sheldrick, 1990)'
_diffrn_ambient_temperature 293(2)
_diffrn_measured_fraction_theta_full 0.980
_diffrn_measured_fraction_theta_max 0.980
_diffrn_measurement_device_type 'Smart CCD'
_diffrn_radiation_monochromator graphite
_diffrn_radiation_source 'fine-focus sealed tube'
_diffrn_radiation_type MoK\\a
_diffrn_radiation_wavelength 0.71073
_diffrn_reflns_av_R_equivalents 0.0220
_diffrn_reflns_av_sigmaI/netI 0.0232
_diffrn_reflns_limit_h_max 7
_diffrn_reflns_limit_h_min -7
_diffrn_reflns_limit_k_max 34
_diffrn_reflns_limit_k_min -35
_diffrn_reflns_limit_l_max 5
_diffrn_reflns_limit_l_min -13
_diffrn_reflns_number 9988
_diffrn_reflns_theta_full 27.52
_diffrn_reflns_theta_max 27.52
_diffrn_reflns_theta_min 1.49
_exptl_absorpt_coefficient_mu 3.464
_exptl_crystal_colour red
_exptl_crystal_density_diffrn 1.762
_exptl_crystal_density_method 'not measured'
_exptl_crystal_description block
_exptl_crystal_F_000 904
_exptl_crystal_size_max 0.32
_exptl_crystal_size_mid 0.20
_exptl_crystal_size_min 0.15
_refine_diff_density_max 0.588
_refine_diff_density_min -0.650
_refine_diff_density_rms 0.062
_refine_ls_extinction_coef 0.0000(3)
_refine_ls_extinction_expression Fc^*^=kFc[1+0.001xFc^2^\\l^3^/sin(2\\q)]^-1/4^
_refine_ls_extinction_method SHELXL
_refine_ls_goodness_of_fit_ref 1.077
_refine_ls_hydrogen_treatment mixed
_refine_ls_matrix_type full
_refine_ls_number_parameters 270
_refine_ls_number_reflns 3852
_refine_ls_number_restraints 0
_refine_ls_restrained_S_all 1.077
_refine_ls_R_factor_all 0.0361
_refine_ls_R_factor_gt 0.0289
_refine_ls_shift/su_max 1.506
_refine_ls_shift/su_mean 0.006
_refine_ls_structure_factor_coef Fsqd
_refine_ls_weighting_details 'calc w=1/[\\s^2^(Fo^2^)+(0.0386P)^2^+0.8191P] where P=(Fo^2^+2Fc^2^)/3'
_refine_ls_weighting_scheme calc
_refine_ls_wR_factor_gt 0.0723
_refine_ls_wR_factor_ref 0.0808
_reflns_number_gt 3230
_reflns_number_total 3852
_reflns_threshold_expression >2sigma(I)
_cod_data_source_file b105016h.txt
_cod_data_source_block wy0271wm
_cod_depositor_comments
;
The following automatic conversions were performed:
'_symmetry_cell_setting' value 'Monoclinic' changed to 'monoclinic'
according to '/home/saulius/struct/CIF-dictionaries/cif_core.dic'
dictionary named 'cif_core.dic' version 2.4.1 from 2010-06-29.

Automatic conversion script
Id: cif_fix_enum 1527 2010-12-29 10:47:43Z saulius 
;
_cod_original_sg_symbol_H-M P2(1)/c
_cod_database_code 7010894

loop_
_symmetry_equiv_pos_as_xyz
'x, y, z'
'-x, y+1/2, -z+1/2'
'-x, -y, -z'
'x, -y-1/2, z-1/2'

loop_
_atom_site_label
_atom_site_type_symbol
_atom_site_fract_x
_atom_site_fract_y
_atom_site_fract_z
_atom_site_U_iso_or_equiv
_atom_site_adp_type
_atom_site_occupancy
_atom_site_symmetry_multiplicity
_atom_site_calc_flag
_atom_site_refinement_flags
_atom_site_disorder_assembly
_atom_site_disorder_group
Br1 Br 1.37673(6) -0.063988(12) 0.14952(3) 0.05959(13) Uani 1 1 d . . .
C1 C 0.5581(5) 0.36260(9) 0.5990(3) 0.0403(6) Uani 1 1 d . . .
C2 C 0.5196(5) 0.32814(10) 0.5003(3) 0.0411(6) Uani 1 1 d . . .
C3 C 0.2865(6) 0.32974(11) 0.4527(3) 0.0462(7) Uani 1 1 d . . .
C4 C 0.1789(5) 0.36568(11) 0.5202(3) 0.0457(7) Uani 1 1 d . . .
C5 C 0.3462(5) 0.38585(9) 0.6113(3) 0.0438(6) Uani 1 1 d . . .
C6 C 0.1539(4) 0.24753(9) 0.6516(3) 0.0386(6) Uani 1 1 d . . .
C7 C 0.0604(5) 0.28319(10) 0.7255(3) 0.0438(7) Uani 1 1 d . . .
C8 C 0.2357(5) 0.30060(10) 0.8148(3) 0.0416(6) Uani 1 1 d . . .
C9 C 0.4419(5) 0.27603(9) 0.7985(2) 0.0349(5) Uani 1 1 d . . .
C10 C 0.3914(4) 0.24196(8) 0.6969(2) 0.0311(5) Uani 1 1 d . . .
C11 C 0.5447(4) 0.20702(9) 0.6535(2) 0.0348(5) Uani 1 1 d . . .
C12 C 0.6661(4) 0.17616(8) 0.6223(2) 0.0346(5) Uani 1 1 d . . .
C13 C 0.8124(4) 0.13975(8) 0.5769(2) 0.0344(5) Uani 1 1 d . . .
C14 C 1.0228(5) 0.12330(10) 0.6287(3) 0.0405(6) Uani 1 1 d . . .
C15 C 1.1174(5) 0.08762(10) 0.5547(3) 0.0387(6) Uani 1 1 d . . .
C16 C 0.9803(4) 0.07614(8) 0.4479(2) 0.0309(5) Uani 1 1 d . . .
C17 C 1.0178(4) 0.04133(8) 0.3501(2) 0.0317(5) Uani 1 1 d . . .
C18 C 0.8741(5) 0.02799(10) 0.2466(3) 0.0400(6) Uani 1 1 d . . .
C19 C 0.9700(5) -0.00696(11) 0.1706(3) 0.0428(6) Uani 1 1 d . . .
C20 C 1.1844(4) -0.01925(9) 0.2178(2) 0.0378(6) Uani 1 1 d . . .
Fe1 Fe 0.31934(6) 0.312203(11) 0.63787(3) 0.02845(11) Uani 1 1 d . . .
H1 H 0.710(5) 0.3656(11) 0.653(3) 0.049(8) Uiso 1 1 d . . .
H2 H 0.631(5) 0.3075(11) 0.478(3) 0.050(8) Uiso 1 1 d . . .
H3 H 0.212(6) 0.3078(12) 0.397(3) 0.060(10) Uiso 1 1 d . . .
H4 H 0.043(6) 0.3712(11) 0.512(3) 0.056(10) Uiso 1 1 d . . .
H5 H 0.314(5) 0.4068(11) 0.670(3) 0.047(8) Uiso 1 1 d . . .
H6 H 0.075(5) 0.2314(10) 0.583(3) 0.047(8) Uiso 1 1 d . . .
H7 H -0.076(6) 0.2925(11) 0.717(3) 0.051(9) Uiso 1 1 d . . .
H8 H 0.219(5) 0.3211(11) 0.866(3) 0.049(9) Uiso 1 1 d . . .
H9 H 0.594(5) 0.2794(10) 0.845(2) 0.039(7) Uiso 1 1 d . . .
H10 H 1.088(5) 0.1358(11) 0.699(3) 0.055(9) Uiso 1 1 d . . .
H11 H 1.266(5) 0.0749(10) 0.576(3) 0.039(7) Uiso 1 1 d . . .
H12 H 0.721(6) 0.0417(11) 0.232(3) 0.054(9) Uiso 1 1 d . . .
H13 H 0.891(5) -0.0206(11) 0.107(3) 0.051(9) Uiso 1 1 d . . .
S1 S 0.72996(11) 0.11032(2) 0.43598(6) 0.03843(16) Uani 1 1 d . . .
S2 S 1.27617(11) 0.01025(2) 0.35542(6) 0.03674(16) Uani 1 1 d . . .

loop_
_atom_site_aniso_label
_atom_site_aniso_U_11
_atom_site_aniso_U_22
_atom_site_aniso_U_33
_atom_site_aniso_U_23
_atom_site_aniso_U_13
_atom_site_aniso_U_12
Br1 0.0524(2) 0.0572(2) 0.0718(2) -0.03010(16) 0.01842(16) 0.00505(14)
C1 0.0473(15) 0.0324(13) 0.0430(15) 0.0031(11) 0.0127(12) -0.0054(11)
C2 0.0552(17) 0.0330(13) 0.0391(14) 0.0027(11) 0.0217(12) 0.0018(12)
C3 0.0684(19) 0.0405(15) 0.0295(13) 0.0047(12) 0.0040(13) -0.0028(14)
C4 0.0451(17) 0.0413(15) 0.0508(17) 0.0185(13) 0.0059(13) 0.0094(12)
C5 0.0635(18) 0.0242(12) 0.0468(16) 0.0003(11) 0.0192(14) 0.0031(12)
C6 0.0377(13) 0.0321(13) 0.0466(15) 0.0035(11) 0.0072(12) -0.0046(10)
C7 0.0363(14) 0.0386(14) 0.0596(18) 0.0106(13) 0.0192(13) 0.0051(11)
C8 0.0587(17) 0.0349(14) 0.0348(14) 0.0018(11) 0.0212(13) 0.0091(12)
C9 0.0453(14) 0.0310(12) 0.0290(12) 0.0018(10) 0.0076(11) 0.0022(10)
C10 0.0384(13) 0.0234(11) 0.0327(12) 0.0034(9) 0.0094(10) 0.0010(9)
C11 0.0430(14) 0.0289(12) 0.0332(13) 0.0012(10) 0.0070(11) -0.0014(10)
C12 0.0395(13) 0.0236(11) 0.0409(14) -0.0006(10) 0.0061(11) -0.0004(10)
C13 0.0429(14) 0.0255(11) 0.0358(13) -0.0033(10) 0.0090(10) 0.0003(10)
C14 0.0462(15) 0.0371(14) 0.0373(14) -0.0093(11) 0.0008(12) 0.0031(11)
C15 0.0384(14) 0.0350(13) 0.0426(14) -0.0048(11) 0.0039(11) 0.0057(11)
C16 0.0368(13) 0.0234(11) 0.0338(12) -0.0001(9) 0.0093(10) 0.0023(9)
C17 0.0374(13) 0.0249(11) 0.0340(13) -0.0001(10) 0.0094(10) 0.0021(9)
C18 0.0390(14) 0.0395(14) 0.0412(14) -0.0054(12) 0.0038(11) 0.0048(11)
C19 0.0471(16) 0.0452(15) 0.0358(14) -0.0129(12) 0.0037(12) -0.0019(12)
C20 0.0431(14) 0.0324(13) 0.0401(14) -0.0091(11) 0.0136(11) 0.0001(10)
Fe1 0.03427(19) 0.02360(17) 0.02850(18) 0.00075(13) 0.00796(13) 0.00130(13)
S1 0.0415(4) 0.0346(3) 0.0383(3) -0.0069(3) 0.0009(3) 0.0089(3)
S2 0.0377(3) 0.0344(3) 0.0381(3) -0.0068(3) 0.0043(3) 0.0045(2)

loop_
_atom_type_symbol
_atom_type_description
_atom_type_scat_dispersion_real
_atom_type_scat_dispersion_imag
_atom_type_scat_source
C C 0.0033 0.0016 'International Tables Vol C Tables 4.2.6.8 and 6.1.1.4'
H H 0.0000 0.0000 'International Tables Vol C Tables 4.2.6.8 and 6.1.1.4'
S S 0.1246 0.1234 'International Tables Vol C Tables 4.2.6.8 and 6.1.1.4'
Fe Fe 0.3463 0.8444 'International Tables Vol C Tables 4.2.6.8 and 6.1.1.4'
Br Br -0.2901 2.4595 'International Tables Vol C Tables 4.2.6.8 and 6.1.1.4'

loop_
_geom_angle_atom_site_label_1
_geom_angle_atom_site_label_2
_geom_angle_atom_site_label_3
_geom_angle
_geom_angle_site_symmetry_1
_geom_angle_site_symmetry_3
_geom_angle_publ_flag
C5 C1 C2 107.7(3) . . ?
C5 C1 Fe1 69.75(15) . . ?
C2 C1 Fe1 69.58(15) . . ?
C3 C2 C1 108.4(3) . . ?
C3 C2 Fe1 69.65(16) . . ?
C1 C2 Fe1 69.80(15) . . ?
C2 C3 C4 108.0(3) . . ?
C2 C3 Fe1 70.06(16) . . ?
C4 C3 Fe1 70.04(16) . . ?
C3 C4 C5 108.1(3) . . ?
C3 C4 Fe1 69.39(15) . . ?
C5 C4 Fe1 69.77(16) . . ?
C4 C5 C1 107.8(3) . . ?
C4 C5 Fe1 69.74(15) . . ?
C1 C5 Fe1 69.70(15) . . ?
C7 C6 C10 108.0(2) . . ?
C7 C6 Fe1 70.05(15) . . ?
C10 C6 Fe1 70.31(14) . . ?
C8 C7 C6 108.5(2) . . ?
C8 C7 Fe1 70.04(16) . . ?
C6 C7 Fe1 69.43(15) . . ?
C7 C8 C9 108.8(2) . . ?
C7 C8 Fe1 69.71(16) . . ?
C9 C8 Fe1 69.90(15) . . ?
C8 C9 C10 107.4(2) . . ?
C8 C9 Fe1 69.70(15) . . ?
C10 C9 Fe1 69.65(13) . . ?
C11 C10 C6 125.9(2) . . ?
C11 C10 C9 126.8(2) . . ?
C6 C10 C9 107.2(2) . . ?
C11 C10 Fe1 129.83(17) . . ?
C6 C10 Fe1 68.73(13) . . ?
C9 C10 Fe1 69.21(13) . . ?
C12 C11 C10 176.0(3) . . ?
C11 C12 C13 176.6(3) . . ?
C14 C13 C12 129.5(2) . . ?
C14 C13 S1 110.39(19) . . ?
C12 C13 S1 120.15(19) . . ?
C13 C14 C15 113.1(2) . . ?
C16 C15 C14 113.7(2) . . ?
C15 C16 C17 129.6(2) . . ?
C15 C16 S1 110.50(18) . . ?
C17 C16 S1 119.91(18) . . ?
C18 C17 C16 129.3(2) . . ?
C18 C17 S2 110.46(19) . . ?
C16 C17 S2 120.23(18) . . ?
C17 C18 C19 113.7(2) . . ?
C20 C19 C18 111.6(2) . . ?
C19 C20 S2 113.20(19) . . ?
C19 C20 Br1 126.6(2) . . ?
S2 C20 Br1 120.21(15) . . ?
C6 Fe1 C3 106.56(12) . . ?
C6 Fe1 C7 40.52(11) . . ?
C3 Fe1 C7 123.60(13) . . ?
C6 Fe1 C2 123.98(11) . . ?
C3 Fe1 C2 40.29(12) . . ?
C7 Fe1 C2 160.22(13) . . ?
C6 Fe1 C1 161.30(11) . . ?
C3 Fe1 C1 68.24(12) . . ?
C7 Fe1 C1 157.29(12) . . ?
C2 Fe1 C1 40.62(11) . . ?
C6 Fe1 C4 120.47(12) . . ?
C3 Fe1 C4 40.58(12) . . ?
C7 Fe1 C4 107.25(12) . . ?
C2 Fe1 C4 67.85(12) . . ?
C1 Fe1 C4 68.07(12) . . ?
C6 Fe1 C5 156.07(12) . . ?
C3 Fe1 C5 68.32(12) . . ?
C7 Fe1 C5 121.46(12) . . ?
C2 Fe1 C5 68.14(11) . . ?
C1 Fe1 C5 40.55(11) . . ?
C4 Fe1 C5 40.49(12) . . ?
C6 Fe1 C8 68.20(12) . . ?
C3 Fe1 C8 160.30(13) . . ?
C7 Fe1 C8 40.25(12) . . ?
C2 Fe1 C8 158.26(13) . . ?
C1 Fe1 C8 122.70(12) . . ?
C4 Fe1 C8 124.32(12) . . ?
C5 Fe1 C8 108.31(12) . . ?
C6 Fe1 C9 68.98(11) . . ?
C3 Fe1 C9 157.41(12) . . ?
C7 Fe1 C9 68.22(12) . . ?
C2 Fe1 C9 122.67(11) . . ?
C1 Fe1 C9 108.51(11) . . ?
C4 Fe1 C9 160.90(12) . . ?
C5 Fe1 C9 124.73(12) . . ?
C8 Fe1 C9 40.40(11) . . ?
C6 Fe1 C10 40.95(10) . . ?
C3 Fe1 C10 121.06(11) . . ?
C7 Fe1 C10 68.29(10) . . ?
C2 Fe1 C10 108.01(10) . . ?
C1 Fe1 C10 125.03(11) . . ?
C4 Fe1 C10 156.27(12) . . ?
C5 Fe1 C10 161.82(11) . . ?
C8 Fe1 C10 68.28(10) . . ?
C9 Fe1 C10 41.14(9) . . ?
C16 S1 C13 92.22(12) . . ?
C20 S2 C17 91.01(12) . . ?

loop_
_geom_bond_atom_site_label_1
_geom_bond_atom_site_label_2
_geom_bond_distance
_geom_bond_site_symmetry_2
_geom_bond_publ_flag
Br1 C20 1.870(2) . ?
C1 C5 1.415(4) . ?
C1 C2 1.416(4) . ?
C1 Fe1 2.041(3) . ?
C2 C3 1.402(4) . ?
C2 Fe1 2.038(3) . ?
C3 C4 1.413(4) . ?
C3 Fe1 2.033(3) . ?
C4 C5 1.413(4) . ?
C4 Fe1 2.042(3) . ?
C5 Fe1 2.042(3) . ?
C6 C7 1.408(4) . ?
C6 C10 1.427(4) . ?
C6 Fe1 2.030(3) . ?
C7 C8 1.404(4) . ?
C7 Fe1 2.038(3) . ?
C8 C9 1.411(4) . ?
C8 Fe1 2.042(3) . ?
C9 C10 1.439(3) . ?
C9 Fe1 2.045(2) . ?
C10 C11 1.426(3) . ?
C10 Fe1 2.051(2) . ?
C11 C12 1.177(3) . ?
C12 C13 1.436(3) . ?
C13 C14 1.368(4) . ?
C13 S1 1.732(2) . ?
C14 C15 1.412(4) . ?
C15 C16 1.358(4) . ?
C16 C17 1.453(3) . ?
C16 S1 1.731(2) . ?
C17 C18 1.363(4) . ?
C17 S2 1.731(2) . ?
C18 C19 1.415(4) . ?
C19 C20 1.341(4) . ?
C20 S2 1.714(3) . ?
